data_4023820
loop_
_publ_author_name
'Li Wen'
'Jon P. Nietfeld'
'Chad M. Amb'
'Seth C. Rasmussen'

_publ_contact_author_address
;
Department of Chemistry and Molecular Biology
North Dakota State University
Fargo, ND 58105
;
_publ_contact_author_email seth.rasmussen@ndsu.edu
_publ_contact_author_fax 701-231-8831
_publ_contact_author_name 'Seth C. Rasmussen'
_publ_contact_author_phone 701-231-8747
_publ_section_title
;
 Synthesis and Characterization of New 2,3-Disubstituted
 Thieno[3,4-b]pyrazines: Tunable Building Blocks for
 Low Band Gap Conjugated Materials
;
_journal_name_full 'Journal of Organic Chemistry'
_journal_page_first 8529
_journal_page_last 8536
_journal_paper_doi 10.1021/jo801632z
_journal_volume 73
_journal_year 2008
_chemical_formula_moiety 'C8 H6 Br2 N2 S'
_chemical_formula_sum 'C8 H6 Br2 N2 S'
_chemical_formula_weight 322.03
_chemical_melting_point 107.2
_chemical_name_common 2,3-bis(bromomethyl)thieno[3,4-b]pyrazine
_chemical_name_systematic
;
 2,3-bis(bromomethyl)thieno[3,4-b]pyrazine
;
_space_group_IT_number 29
_symmetry_cell_setting orthorhombic
_symmetry_space_group_name_Hall 'P 2c -2ac'
_symmetry_space_group_name_H-M 'P c a 21'
_atom_sites_solution_hydrogens geom
_atom_sites_solution_primary direct
_atom_sites_solution_secondary difmap
_audit_creation_method SHELXL-97
_cell_angle_alpha 90.00
_cell_angle_beta 90.00
_cell_angle_gamma 90.00
_cell_formula_units_Z 4
_cell_length_a 10.577(9)
_cell_length_b 12.475(10)
_cell_length_c 7.715(6)
_cell_measurement_temperature 273(2)
_cell_measurement_theta_max 56
_cell_measurement_theta_min 2
_cell_volume 1018.0(14)
_computing_cell_refinement 'SMART 5.63'
_computing_data_collection 'SMART 5.63'
_computing_data_reduction 'SHELXS 6.14'
_computing_molecular_graphics XP
_computing_publication_material XCIF
_computing_structure_refinement 'SHELXL 6.14'
_computing_structure_solution 'SHELXS 6.14'
_diffrn_ambient_temperature 273(2)
_diffrn_measured_fraction_theta_full 0.998
_diffrn_measured_fraction_theta_max 0.998
_diffrn_measurement_device_type '1K CCD'
_diffrn_measurement_method 'phi and omega scans'
_diffrn_radiation_monochromator graphite
_diffrn_radiation_source 'fine-focus sealed tube'
_diffrn_radiation_type MoK\a
_diffrn_radiation_wavelength 0.71073
_diffrn_reflns_av_R_equivalents 0.0562
_diffrn_reflns_av_sigmaI/netI 0.0526
_diffrn_reflns_limit_h_max 13
_diffrn_reflns_limit_h_min -12
_diffrn_reflns_limit_k_max 16
_diffrn_reflns_limit_k_min -16
_diffrn_reflns_limit_l_max 10
_diffrn_reflns_limit_l_min -10
_diffrn_reflns_number 8403
_diffrn_reflns_theta_full 27.91
_diffrn_reflns_theta_max 27.91
_diffrn_reflns_theta_min 2.52
_exptl_absorpt_coefficient_mu 8.120
_exptl_absorpt_correction_T_max 1.000000
_exptl_absorpt_correction_T_min 0.281291
_exptl_absorpt_correction_type numerical
_exptl_absorpt_process_details SADABS
_exptl_crystal_colour colorless
_exptl_crystal_density_diffrn 2.101
_exptl_crystal_density_method 'not measured'
_exptl_crystal_description plate
_exptl_crystal_F_000 616
_exptl_crystal_size_max .68
_exptl_crystal_size_mid .56
_exptl_crystal_size_min .28
_refine_diff_density_max 0.847
_refine_diff_density_min -0.475
_refine_diff_density_rms 0.109
_refine_ls_abs_structure_details 'Flack H D (1983), Acta Cryst. A39, 876-881'
_refine_ls_abs_structure_Flack 0.087(16)
_refine_ls_extinction_coef 0.0153(13)
_refine_ls_extinction_expression Fc^*^=kFc[1+0.001xFc^2^\l^3^/sin(2\q)]^-1/4^
_refine_ls_extinction_method SHELXL
_refine_ls_goodness_of_fit_ref 1.027
_refine_ls_hydrogen_treatment refU
_refine_ls_matrix_type full
_refine_ls_number_parameters 120
_refine_ls_number_reflns 2396
_refine_ls_number_restraints 1
_refine_ls_restrained_S_all 1.027
_refine_ls_R_factor_all 0.0416
_refine_ls_R_factor_gt 0.0345
_refine_ls_shift/su_max 0.000
_refine_ls_shift/su_mean 0.000
_refine_ls_structure_factor_coef Fsqd
_refine_ls_weighting_details 'calc w=1/[\s^2^(Fo^2^)+(0.0496P)^2^+0.2602P] where P=(Fo^2^+2Fc^2^)/3'
_refine_ls_weighting_scheme calc
_refine_ls_wR_factor_gt 0.0872
_refine_ls_wR_factor_ref 0.0920
_reflns_number_gt 2135
_reflns_number_total 2396
_reflns_threshold_expression >2sigma(I)
_cod_data_source_file jo801632z_si_002.cif
_cod_data_source_block (BrMe)2TP
_cod_depositor_comments
;
The following automatic conversions were performed:
'_symmetry_cell_setting' value 'Orthorhombic' changed to 'orthorhombic'
according to '/home/saulius/struct/CIF-dictionaries/cif_core.dic'
dictionary named 'cif_core.dic' version 2.4.1 from 2010-06-29.

Automatic conversion script
Id: cif_fix_enum 1527 2010-12-29 10:47:43Z saulius 
;
_cod_database_code 4023820

loop_
_symmetry_equiv_pos_as_xyz
'x, y, z'
'-x, -y, z+1/2'
'x+1/2, -y, z'
'-x+1/2, y, z+1/2'

loop_
_atom_site_label
_atom_site_type_symbol
_atom_site_fract_x
_atom_site_fract_y
_atom_site_fract_z
_atom_site_U_iso_or_equiv
_atom_site_adp_type
_atom_site_occupancy
_atom_site_symmetry_multiplicity
_atom_site_calc_flag
_atom_site_refinement_flags
_atom_site_disorder_assembly
_atom_site_disorder_group
Br1 Br -0.18951(4) 0.48742(3) -0.33513(7) 0.03963(15) Uani 1 1 d . . .
Br2 Br -0.06988(5) 0.74661(5) -0.80188(9) 0.04873(17) Uani 1 1 d . . .
S1 S 0.18191(13) 0.91803(12) -0.01883(19) 0.0535(4) Uani 1 1 d . . .
N1 N -0.0651(3) 0.8474(3) -0.3719(5) 0.0368(8) Uani 1 1 d . . .
N2 N 0.0738(3) 0.6612(3) -0.2612(5) 0.0310(8) Uani 1 1 d . . .
C1 C -0.0137(4) 0.6570(3) -0.3805(5) 0.0290(8) Uani 1 1 d . . .
C2 C 0.0979(4) 0.7618(3) -0.1926(6) 0.0331(9) Uani 1 1 d . . .
C3 C -0.1716(5) 0.7462(4) -0.5888(6) 0.0377(10) Uani 1 1 d . . .
H3A H -0.2286 0.8071 -0.5877 0.045 Uiso 1 1 calc R . .
H3B H -0.2214 0.6810 -0.5819 0.045 Uiso 1 1 calc R . .
C4 C 0.0252(4) 0.8534(3) -0.2445(6) 0.0345(9) Uani 1 1 d . . .
C5 C -0.0824(4) 0.7525(3) -0.4399(6) 0.0300(9) Uani 1 1 d . . .
C6 C 0.1871(5) 0.7860(4) -0.0710(7) 0.0452(11) Uani 1 1 d . . .
H6 H 0.2431 0.7368 -0.0232 0.054 Uiso 1 1 calc R . .
C7 C -0.0433(4) 0.5486(4) -0.4524(6) 0.0340(9) Uani 1 1 d . . .
H7A H 0.0291 0.5018 -0.4373 0.041 Uiso 1 1 calc R . .
H7B H -0.0605 0.5544 -0.5755 0.041 Uiso 1 1 calc R . .
C8 C 0.0619(5) 0.9447(4) -0.1589(8) 0.0468(12) Uani 1 1 d . . .
H8 H 0.0260 1.0120 -0.1753 0.056 Uiso 1 1 calc R . .

loop_
_atom_site_aniso_label
_atom_site_aniso_U_11
_atom_site_aniso_U_22
_atom_site_aniso_U_33
_atom_site_aniso_U_23
_atom_site_aniso_U_13
_atom_site_aniso_U_12
Br1 0.0408(2) 0.0302(2) 0.0479(3) 0.0008(2) 0.00544(19) -0.00469(16)
Br2 0.0610(3) 0.0537(3) 0.0315(3) 0.00274(19) 0.0020(2) -0.0060(2)
S1 0.0685(8) 0.0440(7) 0.0481(7) -0.0099(6) -0.0137(6) -0.0142(6)
N1 0.049(2) 0.0235(18) 0.038(2) 0.0000(15) -0.0036(15) -0.0009(14)
N2 0.0376(18) 0.0238(17) 0.0317(19) -0.0006(13) 0.0014(14) 0.0000(13)
C1 0.033(2) 0.027(2) 0.0270(19) -0.0022(14) 0.0045(15) -0.0024(16)
C2 0.036(2) 0.030(2) 0.033(2) 0.0018(17) 0.0001(17) -0.0033(18)
C3 0.041(2) 0.040(2) 0.033(2) -0.0016(18) -0.0001(18) -0.0012(18)
C4 0.044(2) 0.024(2) 0.035(2) -0.0015(17) 0.0020(19) -0.0060(18)
C5 0.034(2) 0.026(2) 0.031(2) -0.0009(15) 0.0017(16) -0.0029(16)
C6 0.051(3) 0.041(3) 0.043(3) -0.004(2) -0.011(2) -0.004(2)
C7 0.040(2) 0.027(2) 0.035(2) -0.0067(17) 0.0063(17) -0.0024(18)
C8 0.065(3) 0.027(2) 0.049(3) -0.004(2) -0.008(2) -0.003(2)

loop_
_atom_type_symbol
_atom_type_description
_atom_type_scat_dispersion_real
_atom_type_scat_dispersion_imag
_atom_type_scat_source
C C 0.0033 0.0016 'International Tables Vol C Tables 4.2.6.8 and 6.1.1.4'
N N 0.0061 0.0033 'International Tables Vol C Tables 4.2.6.8 and 6.1.1.4'
S S 0.1246 0.1234 'International Tables Vol C Tables 4.2.6.8 and 6.1.1.4'
Br Br -0.2901 2.4595 'International Tables Vol C Tables 4.2.6.8 and 6.1.1.4'
H H 0.0000 0.0000 'International Tables Vol C Tables 4.2.6.8 and 6.1.1.4'

loop_
_geom_angle_atom_site_label_1
_geom_angle_atom_site_label_2
_geom_angle_atom_site_label_3
_geom_angle
_geom_angle_site_symmetry_1
_geom_angle_site_symmetry_3
_geom_angle_publ_flag
C6 S1 C8 93.6(3) . . ?
C5 N1 C4 115.7(4) . . ?
C1 N2 C2 115.9(4) . . ?
N2 C1 C5 122.5(4) . . ?
N2 C1 C7 116.5(4) . . ?
C5 C1 C7 121.0(4) . . ?
C6 C2 N2 126.2(5) . . ?
C6 C2 C4 112.7(4) . . ?
N2 C2 C4 121.1(4) . . ?
C5 C3 Br2 107.4(3) . . ?
C5 C3 H3A 110.2 . . ?
Br2 C3 H3A 110.2 . . ?
C5 C3 H3B 110.2 . . ?
Br2 C3 H3B 110.2 . . ?
H3A C3 H3B 108.5 . . ?
C8 C4 N1 126.0(4) . . ?
C8 C4 C2 112.0(4) . . ?
N1 C4 C2 122.0(4) . . ?
N1 C5 C1 122.7(4) . . ?
N1 C5 C3 116.5(4) . . ?
C1 C5 C3 120.8(4) . . ?
C2 C6 S1 110.9(4) . . ?
C2 C6 H6 124.6 . . ?
S1 C6 H6 124.6 . . ?
C1 C7 Br1 110.4(3) . . ?
C1 C7 H7A 109.6 . . ?
Br1 C7 H7A 109.6 . . ?
C1 C7 H7B 109.6 . . ?
Br1 C7 H7B 109.6 . . ?
H7A C7 H7B 108.1 . . ?
C4 C8 S1 110.8(4) . . ?
C4 C8 H8 124.6 . . ?
S1 C8 H8 124.6 . . ?

loop_
_geom_bond_atom_site_label_1
_geom_bond_atom_site_label_2
_geom_bond_distance
_geom_bond_site_symmetry_2
_geom_bond_publ_flag
Br1 C7 1.947(4) . ?
Br2 C3 1.964(5) . ?
S1 C6 1.696(5) . ?
S1 C8 1.700(5) . ?
N1 C5 1.308(6) . ?
N1 C4 1.373(6) . ?
N2 C1 1.307(5) . ?
N2 C2 1.386(6) . ?
C1 C5 1.469(6) . ?
C1 C7 1.494(6) . ?
C2 C6 1.364(7) . ?
C2 C4 1.435(6) . ?
C3 C5 1.488(7) . ?
C3 H3A 0.9700 . ?
C3 H3B 0.9700 . ?
C4 C8 1.372(6) . ?
C6 H6 0.9300 . ?
C7 H7A 0.9700 . ?
C7 H7B 0.9700 . ?
C8 H8 0.9300 . ?

loop_
_cod_related_entry_id
_cod_related_entry_database
_cod_related_entry_code
1 ChemSpider 26666551
